data_7024579
loop_
_publ_author_name
'Mobin, Shaikh M.'
'Srivastava, Ashwini K.'
'Mathur, Pradeep'
'Lahiri, Goutam Kumar'

_publ_section_title
;
 Single-crystal to single-crystal transformations in discrete hydrated
 dimeric copper complexes.
;
_journal_issue 6
_journal_name_full 'Dalton transactions (Cambridge, England : 2003)'
_journal_page_first 1447
_journal_page_last 1449
_journal_paper_doi 10.1039/b918761h
_journal_volume 39
_journal_year 2010
_chemical_formula_sum 'C18 H22 Cu2 N2 O6'
_chemical_formula_weight 489.46
_chemical_name_systematic
;
?
;
_space_group_IT_number 2
_symmetry_cell_setting triclinic
_symmetry_space_group_name_Hall '-P 1'
_symmetry_space_group_name_H-M 'P -1'
_atom_sites_solution_hydrogens geom
_atom_sites_solution_primary direct
_atom_sites_solution_secondary difmap
_audit_creation_method SHELXL-97
_cell_angle_alpha 100.46(4)
_cell_angle_beta 106.16(4)
_cell_angle_gamma 93.14(4)
_cell_formula_units_Z 1
_cell_length_a 7.702(3)
_cell_length_b 7.894(3)
_cell_length_c 8.698(4)
_cell_measurement_reflns_used 1604
_cell_measurement_temperature 150(2)
_cell_measurement_theta_max 32.4303
_cell_measurement_theta_min 3.1201
_cell_volume 496.4(4)
_computing_cell_refinement 'CrysAlis RED, Oxford Diffraction Ltd.,'
_computing_data_collection 'CrysAlis CCD, Oxford Diffraction Ltd.,'
_computing_data_reduction 'CrysAlis RED, Oxford Diffraction Ltd.,'
_computing_molecular_graphics Ortep3
_computing_publication_material Shelx97
_computing_structure_refinement 'SHELXL-97 (Sheldrick, 1997)'
_computing_structure_solution 'SHELXS-97 (Sheldrick, 1997)'
_diffrn_ambient_temperature 150(2)
_diffrn_detector_area_resol_mean 15.9948
_diffrn_measured_fraction_theta_full 0.998
_diffrn_measured_fraction_theta_max 0.998
_diffrn_measurement_device_type 'OXFORD DIFFRACTION XCALIBUR-S'
_diffrn_measurement_method \w/q-scan
_diffrn_radiation_monochromator graphite
_diffrn_radiation_source 'Enhance (Mo) X-ray Source'
_diffrn_radiation_type MoK\a
_diffrn_radiation_wavelength 0.71073
_diffrn_reflns_av_R_equivalents 0.0291
_diffrn_reflns_av_sigmaI/netI 0.0363
_diffrn_reflns_limit_h_max 9
_diffrn_reflns_limit_h_min -9
_diffrn_reflns_limit_k_max 9
_diffrn_reflns_limit_k_min -9
_diffrn_reflns_limit_l_max 10
_diffrn_reflns_limit_l_min -10
_diffrn_reflns_number 4327
_diffrn_reflns_theta_full 25.00
_diffrn_reflns_theta_max 25.00
_diffrn_reflns_theta_min 3.14
_exptl_absorpt_coefficient_mu 2.179
_exptl_absorpt_correction_T_max 0.5423
_exptl_absorpt_correction_T_min 0.4915
_exptl_absorpt_correction_type multi-scan
_exptl_absorpt_process_details
;
CrysAlis RED, Oxford Diffraction Ltd.,
Version 1.171.31.7 (release 18-10-2006 CrysAlis171 .NET)
(compiled Oct 18 2006,16:28:17)
Empirical absorption correction using spherical harmonics,
implemented in SCALE3 ABSPACK scaling algorithm.
;
_exptl_crystal_colour blue
_exptl_crystal_density_diffrn 1.638
_exptl_crystal_density_method 'not measured'
_exptl_crystal_description block
_exptl_crystal_F_000 250
_exptl_crystal_size_max 0.38
_exptl_crystal_size_mid 0.34
_exptl_crystal_size_min 0.32
_refine_diff_density_max 0.348
_refine_diff_density_min -0.237
_refine_diff_density_rms 0.064
_refine_ls_extinction_method none
_refine_ls_goodness_of_fit_ref 1.001
_refine_ls_hydrogen_treatment constr
_refine_ls_matrix_type full
_refine_ls_number_parameters 128
_refine_ls_number_reflns 1748
_refine_ls_number_restraints 0
_refine_ls_restrained_S_all 1.001
_refine_ls_R_factor_all 0.0389
_refine_ls_R_factor_gt 0.0308
_refine_ls_shift/su_max 0.000
_refine_ls_shift/su_mean 0.000
_refine_ls_structure_factor_coef Fsqd
_refine_ls_weighting_details 'calc w=1/[\s^2^(Fo^2^)+(0.0448P)^2^+0.0000P] where P=(Fo^2^+2Fc^2^)/3'
_refine_ls_weighting_scheme calc
_refine_ls_wR_factor_gt 0.0724
_refine_ls_wR_factor_ref 0.0749
_reflns_number_gt 1475
_reflns_number_total 1748
_reflns_threshold_expression >2sigma(I)
_cod_data_source_file b918761h.txt
_cod_data_source_block 1b
_cod_depositor_comments
;
The following automatic conversions were performed:

'_symmetry_cell_setting' value 'Triclinic' changed to 'triclinic'
according to /home/saulius/struct/CIF-dictionaries/cif_core.dic
dictionary named 'cif_core.dic' version 2.4.2 from 2011-04-26.

Automatic conversion script
Id: cif_fix_values 1891 2012-01-12 08:04:46Z andrius 
;
_cod_original_cell_volume 496.3(4)
_cod_database_code 7024579

loop_
_symmetry_equiv_pos_as_xyz
'x, y, z'
'-x, -y, -z'

loop_
_atom_site_label
_atom_site_type_symbol
_atom_site_fract_x
_atom_site_fract_y
_atom_site_fract_z
_atom_site_U_iso_or_equiv
_atom_site_adp_type
_atom_site_occupancy
_atom_site_symmetry_multiplicity
_atom_site_calc_flag
_atom_site_refinement_flags
Cu1 Cu 0.13428(5) 0.15888(4) 0.58243(4) 0.03778(15) Uani 1 1 d .
O1 O 0.0117(3) 0.0215(2) 0.3727(2) 0.0443(5) Uani 1 1 d .
O2 O 0.2623(3) 0.2647(2) 0.8102(2) 0.0460(5) Uani 1 1 d .
O3 O 0.4370(3) 0.0813(3) 0.7288(3) 0.0572(6) Uani 1 1 d .
N1 N 0.2096(3) 0.3591(3) 0.4945(3) 0.0397(6) Uani 1 1 d .
C1 C 0.2311(4) 0.5203(3) 0.5866(4) 0.0477(8) Uani 1 1 d .
H1 H 0.2212 0.5328 0.6944 0.057 Uiso 1 1 calc R
C2 C 0.2668(4) 0.6680(4) 0.5309(5) 0.0583(10) Uani 1 1 d .
H2 H 0.2837 0.7791 0.6003 0.070 Uiso 1 1 calc R
C3 C 0.2772(5) 0.6522(4) 0.3767(6) 0.0698(11) Uani 1 1 d .
H3 H 0.3006 0.7518 0.3354 0.084 Uiso 1 1 calc R
C4 C 0.2532(5) 0.4877(4) 0.2799(5) 0.0651(10) Uani 1 1 d .
H4 H 0.2580 0.4742 0.1705 0.078 Uiso 1 1 calc R
C5 C 0.2221(4) 0.3421(4) 0.3418(4) 0.0467(8) Uani 1 1 d .
C6 C 0.2030(5) 0.1605(4) 0.2443(4) 0.0530(8) Uani 1 1 d .
H6A H 0.3047 0.1003 0.2988 0.064 Uiso 1 1 calc R
H6B H 0.2141 0.1665 0.1347 0.064 Uiso 1 1 calc R
C7 C 0.0250(5) 0.0535(4) 0.2234(4) 0.0488(8) Uani 1 1 d .
H7A H -0.0779 0.1160 0.1751 0.059 Uiso 1 1 calc R
H7B H 0.0165 -0.0582 0.1470 0.059 Uiso 1 1 calc R
C8 C 0.4084(4) 0.1925(3) 0.8339(4) 0.0387(7) Uani 1 1 d .
C9 C 0.5460(5) 0.2498(4) 0.9987(4) 0.0583(9) Uani 1 1 d .
H9A H 0.5118 0.1899 1.0771 0.087 Uiso 1 1 calc R
H9B H 0.5500 0.3752 1.0355 0.087 Uiso 1 1 calc R
H9C H 0.6661 0.2216 0.9912 0.087 Uiso 1 1 calc R

loop_
_atom_site_aniso_label
_atom_site_aniso_U_11
_atom_site_aniso_U_22
_atom_site_aniso_U_33
_atom_site_aniso_U_23
_atom_site_aniso_U_13
_atom_site_aniso_U_12
Cu1 0.0383(2) 0.0313(2) 0.0342(2) 0.00254(13) -0.00068(15) -0.00303(14)
O1 0.0503(13) 0.0413(10) 0.0321(11) 0.0032(8) 0.0038(9) -0.0138(9)
O2 0.0448(12) 0.0383(10) 0.0415(12) -0.0021(9) -0.0024(10) 0.0032(9)
O3 0.0520(14) 0.0532(13) 0.0591(15) 0.0015(11) 0.0104(12) 0.0090(11)
N1 0.0327(13) 0.0325(11) 0.0467(15) 0.0055(10) 0.0022(11) 0.0014(10)
C1 0.0379(17) 0.0358(15) 0.057(2) 0.0025(14) -0.0005(14) 0.0000(13)
C2 0.046(2) 0.0332(16) 0.088(3) 0.0079(17) 0.0100(19) 0.0028(14)
C3 0.072(3) 0.0431(18) 0.111(4) 0.033(2) 0.041(2) 0.0083(18)
C4 0.077(3) 0.057(2) 0.081(3) 0.0269(19) 0.045(2) 0.0121(19)
C5 0.0341(17) 0.0436(16) 0.067(2) 0.0159(15) 0.0192(16) 0.0040(13)
C6 0.061(2) 0.0535(18) 0.051(2) 0.0089(15) 0.0273(17) 0.0079(16)
C7 0.056(2) 0.0526(17) 0.0344(17) 0.0074(14) 0.0095(15) -0.0014(15)
C8 0.0417(18) 0.0317(14) 0.0384(17) 0.0100(13) 0.0047(14) -0.0042(13)
C9 0.049(2) 0.063(2) 0.051(2) 0.0165(16) -0.0062(16) -0.0025(16)

loop_
_atom_type_symbol
_atom_type_description
_atom_type_scat_dispersion_real
_atom_type_scat_dispersion_imag
_atom_type_scat_source
C C 0.0033 0.0016 'International Tables Vol C Tables 4.2.6.8 and 6.1.1.4'
H H 0.0000 0.0000 'International Tables Vol C Tables 4.2.6.8 and 6.1.1.4'
N N 0.0061 0.0033 'International Tables Vol C Tables 4.2.6.8 and 6.1.1.4'
O O 0.0106 0.0060 'International Tables Vol C Tables 4.2.6.8 and 6.1.1.4'
Cu Cu 0.3201 1.2651 'International Tables Vol C Tables 4.2.6.8 and 6.1.1.4'

loop_
_geom_angle_atom_site_label_1
_geom_angle_atom_site_label_2
_geom_angle_atom_site_label_3
_geom_angle
_geom_angle_site_symmetry_1
_geom_angle_site_symmetry_3
O1 Cu1 O1 75.93(10) . 2_556
O1 Cu1 O2 170.72(8) . .
O1 Cu1 O2 96.57(10) 2_556 .
O1 Cu1 N1 94.28(10) . .
O1 Cu1 N1 162.13(9) 2_556 .
O2 Cu1 N1 94.35(10) . .
O1 Cu1 C8 145.22(10) . .
O1 Cu1 C8 98.38(9) 2_556 .
O2 Cu1 C8 29.26(9) . .
N1 Cu1 C8 98.06(10) . .
O1 Cu1 Cu1 38.29(7) . 2_556
O1 Cu1 Cu1 37.64(6) 2_556 2_556
O2 Cu1 Cu1 133.98(7) . 2_556
N1 Cu1 Cu1 130.92(8) . 2_556
C8 Cu1 Cu1 127.61(7) . 2_556
C7 O1 Cu1 125.93(17) . .
C7 O1 Cu1 129.98(17) . 2_556
Cu1 O1 Cu1 104.07(10) . 2_556
C8 O2 Cu1 102.06(18) . .
C5 N1 C1 118.3(3) . .
C5 N1 Cu1 122.76(19) . .
C1 N1 Cu1 118.6(2) . .
N1 C1 C2 123.0(3) . .
N1 C1 H1 118.5 . .
C2 C1 H1 118.5 . .
C3 C2 C1 119.1(3) . .
C3 C2 H2 120.4 . .
C1 C2 H2 120.4 . .
C2 C3 C4 118.6(3) . .
C2 C3 H3 120.7 . .
C4 C3 H3 120.7 . .
C3 C4 C5 120.5(4) . .
C3 C4 H4 119.8 . .
C5 C4 H4 119.8 . .
N1 C5 C4 120.5(3) . .
N1 C5 C6 116.9(3) . .
C4 C5 C6 122.6(3) . .
C5 C6 C7 114.4(3) . .
C5 C6 H6A 108.7 . .
C7 C6 H6A 108.7 . .
C5 C6 H6B 108.7 . .
C7 C6 H6B 108.7 . .
H6A C6 H6B 107.6 . .
O1 C7 C6 111.4(3) . .
O1 C7 H7A 109.3 . .
C6 C7 H7A 109.3 . .
O1 C7 H7B 109.3 . .
C6 C7 H7B 109.3 . .
H7A C7 H7B 108.0 . .
O3 C8 O2 122.3(3) . .
O3 C8 C9 120.9(3) . .
O2 C8 C9 116.7(3) . .
O3 C8 Cu1 73.70(17) . .
O2 C8 Cu1 48.67(13) . .
C9 C8 Cu1 165.3(2) . .
C8 C9 H9A 109.5 . .
C8 C9 H9B 109.5 . .
H9A C9 H9B 109.5 . .
C8 C9 H9C 109.5 . .
H9A C9 H9C 109.5 . .
H9B C9 H9C 109.5 . .

loop_
_geom_bond_atom_site_label_1
_geom_bond_atom_site_label_2
_geom_bond_distance
_geom_bond_site_symmetry_2
Cu1 O1 1.899(2) .
Cu1 O1 1.927(2) 2_556
Cu1 O2 1.953(2) .
Cu1 N1 2.001(2) .
Cu1 C8 2.544(3) .
Cu1 Cu1 3.0165(18) 2_556
O1 C7 1.396(4) .
O1 Cu1 1.927(2) 2_556
O2 C8 1.271(3) .
O3 C8 1.224(3) .
N1 C5 1.341(4) .
N1 C1 1.349(4) .
C1 C2 1.383(4) .
C1 H1 0.9500 .
C2 C3 1.350(6) .
C2 H2 0.9500 .
C3 C4 1.385(5) .
C3 H3 0.9500 .
C4 C5 1.391(4) .
C4 H4 0.9500 .
C5 C6 1.503(4) .
C6 C7 1.518(5) .
C6 H6A 0.9900 .
C6 H6B 0.9900 .
C7 H7A 0.9900 .
C7 H7B 0.9900 .
C8 C9 1.499(4) .
C9 H9A 0.9800 .
C9 H9B 0.9800 .
C9 H9C 0.9800 .

loop_
_geom_hbond_atom_site_label_D
_geom_hbond_atom_site_label_H
_geom_hbond_atom_site_label_A
_geom_hbond_distance_DH
_geom_hbond_distance_HA
_geom_hbond_distance_DA
_geom_hbond_angle_DHA
_geom_hbond_site_symmetry_A
C2 H2 O3 0.95 2.51 3.400(4) 155.2 1_565
C6 H6A O3 0.99 2.55 3.430(4) 147.5 2_656
C3 H3 O3 0.95 2.60 3.381(5) 140.3 2_666

loop_
_geom_torsion_atom_site_label_1
_geom_torsion_atom_site_label_2
_geom_torsion_atom_site_label_3
_geom_torsion_atom_site_label_4
_geom_torsion
_geom_torsion_site_symmetry_1
_geom_torsion_site_symmetry_4
O1 Cu1 O1 C7 178.1(3) 2_556 .
O2 Cu1 O1 C7 -145.2(5) . .
N1 Cu1 O1 C7 13.3(2) . .
C8 Cu1 O1 C7 -97.4(3) . .
Cu1 Cu1 O1 C7 178.1(3) 2_556 .
O1 Cu1 O1 Cu1 0.0 2_556 2_556
O2 Cu1 O1 Cu1 36.6(6) . 2_556
N1 Cu1 O1 Cu1 -164.83(10) . 2_556
C8 Cu1 O1 Cu1 84.42(18) . 2_556
O1 Cu1 O2 C8 59.8(6) . .
O1 Cu1 O2 C8 95.44(18) 2_556 .
N1 Cu1 O2 C8 -98.73(18) . .
Cu1 Cu1 O2 C8 90.73(19) 2_556 .
O1 Cu1 N1 C5 -22.5(2) . .
O1 Cu1 N1 C5 -78.3(4) 2_556 .
O2 Cu1 N1 C5 154.1(2) . .
C8 Cu1 N1 C5 124.9(2) . .
Cu1 Cu1 N1 C5 -34.9(3) 2_556 .
O1 Cu1 N1 C1 150.7(2) . .
O1 Cu1 N1 C1 94.9(3) 2_556 .
O2 Cu1 N1 C1 -32.7(2) . .
C8 Cu1 N1 C1 -61.9(2) . .
Cu1 Cu1 N1 C1 138.27(19) 2_556 .
C5 N1 C1 C2 -0.6(4) . .
Cu1 N1 C1 C2 -174.0(2) . .
N1 C1 C2 C3 1.4(5) . .
C1 C2 C3 C4 -0.5(6) . .
C2 C3 C4 C5 -1.1(6) . .
C1 N1 C5 C4 -1.1(4) . .
Cu1 N1 C5 C4 172.1(2) . .
C1 N1 C5 C6 178.3(3) . .
Cu1 N1 C5 C6 -8.6(4) . .
C3 C4 C5 N1 2.0(5) . .
C3 C4 C5 C6 -177.4(3) . .
N1 C5 C6 C7 58.1(4) . .
C4 C5 C6 C7 -122.6(3) . .
Cu1 O1 C7 C6 24.6(4) . .
Cu1 O1 C7 C6 -157.8(2) 2_556 .
C5 C6 C7 O1 -66.0(4) . .
Cu1 O2 C8 O3 -2.6(3) . .
Cu1 O2 C8 C9 177.7(2) . .
O1 Cu1 C8 O3 11.9(3) . .
O1 Cu1 C8 O3 89.27(18) 2_556 .
O2 Cu1 C8 O3 177.8(3) . .
N1 Cu1 C8 O3 -97.75(18) . .
Cu1 Cu1 C8 O3 63.0(2) 2_556 .
O1 Cu1 C8 O2 -165.86(16) . .
O1 Cu1 C8 O2 -88.48(18) 2_556 .
N1 Cu1 C8 O2 84.50(19) . .
Cu1 Cu1 C8 O2 -114.74(16) 2_556 .
O1 Cu1 C8 C9 -174.0(8) . .
O1 Cu1 C8 C9 -96.7(9) 2_556 .
O2 Cu1 C8 C9 -8.2(8) . .
N1 Cu1 C8 C9 76.3(9) . .
Cu1 Cu1 C8 C9 -122.9(8) 2_556 .
